data_8100311
loop_
_publ_author_name
'Wacker, K.'
'Kutoglu, A.'

_publ_section_title
;
Crystal structure of thallium arsenic diselenide, TlAsSe~2~
;
_journal_coden_ASTM ZKNSFT
_journal_issue 1
_journal_name_full
;
 Zeitschrift f\"ur Kristallographie - New Crystal Structures
;
_journal_page_first 7
_journal_page_last 8
_journal_paper_doi 10.1524/ncrs.2003.218.1.7
_journal_volume 218
_journal_year 2003
_chemical_formula_structural TlAsSe2
_chemical_formula_sum 'As Se2 Tl'
_chemical_formula_weight 437.21
_space_group_crystal_system monoclinic
_space_group_IT_number 14
_space_group_name_Hall '-P 2yn'
_space_group_name_H-M_alt 'P 1 21/n 1'
_cell_angle_alpha 90.000
_cell_angle_beta 102.85(4)
_cell_angle_gamma 90.000
_cell_formula_units_Z 16
_cell_length_a 12.141(3)
_cell_length_b 23.633(6)
_cell_length_c 6.243(1)
_cell_volume 1746.4
_diffrn_ambient_temperature 293(2)
_exptl_crystal_density_diffrn 6.65
_cod_depositor_comments
;
 Updating space group information.

 Antanas Vaitkus,
 2018-07-15
;
_cod_original_sg_symbol_H-M 'P 21/n'
_cod_original_formula_sum 'Tl As Se2'
_cod_database_code 8100311

loop_
_space_group_symop_id
_space_group_symop_operation_xyz
1 x,y,z
2 -x+1/2,y+1/2,-z+1/2
3 -x,-y,-z
4 x+1/2,-y+1/2,z+1/2

loop_
_atom_site_label
_atom_site_type_symbol
_atom_site_fract_x
_atom_site_fract_y
_atom_site_fract_z
_atom_site_occupancy
_atom_site_symmetry_multiplicity
_atom_site_Wyckoff_symbol
_atom_site_thermal_displace_type
_atom_site_U_iso_or_equiv
Tl1 Tl 0.2779(1) 0.1782(1) 0.7281(2) 1.000 4 e Biso 2.32(3)
Tl2 Tl -0.0049(1) 0.1716(1) 0.1585(2) 1.000 4 e Biso 3.11(3)
Tl3 Tl 0.8962(1) 0.0642(1) 0.5414(2) 1.000 4 e Biso 2.60(3)
Tl4 Tl 0.6166(1) 0.0743(1) 0.9646(2) 1.000 4 e Biso 2.45(3)
As1 As 0.1402(4) 0.0540(2) 0.0503(7) 1.000 4 e Biso 3.70(8)
As2 As 0.3914(3) 0.0562(2) 0.4712(7) 1.000 4 e Biso 3.75(8)
As3 As 0.4949(3) 0.2027(2) 0.2101(6) 1.000 4 e Biso 3.47(8)
As4 As 0.2526(3) 0.3106(1) 0.1291(5) 1.000 4 e Biso 1.95(6)
Se1 Se 0.1639(2) 0.0650(1) 0.4383(5) 1.000 4 e Biso 1.82(6)
Se2 Se 0.3521(2) 0.0674(1) 0.0813(5) 1.000 4 e Biso 1.68(6)
Se3 Se 0.8714(2) 0.0442(1) 0.0316(4) 1.000 4 e Biso 1.48(5)
Se4 Se 0.6150(2) 0.0416(1) 0.4600(5) 1.000 4 e Biso 1.86(6)
Se5 Se 0.0188(2) 0.1957(1) 0.6661(5) 1.000 4 e Biso 1.63(5)
Se6 Se 0.5487(2) 0.1938(1) 0.6123(4) 1.000 4 e Biso 1.41(5)
Se7 Se 0.2804(2) 0.2148(1) 0.2236(4) 1.000 4 e Biso 1.30(5)
Se8 Se 0.2373(2) 0.3097(1) 0.7478(4) 1.000 4 e Biso 1.38(5)
